data_4317714
loop_
_publ_author_name
'Cristian Saul Campos-Fern\'andez'
'Lisa M. Thomson'
'Jos\'e Ram\'on Gal\'an-Mascar\'os'
'Xiang Ouyang'
'Kim R. Dunbar'

_publ_section_title
;
 Homologous Series of Redox-Active, Dinuclear Cations
 [M2(O2CCH3)2(pynp)2]2+ (M = Mo, Ru, Rh) with the Bridging Ligand
 2-(2-Pyridyl)-1,8-naphthyridine (pynp)
;
_journal_name_full 'Inorganic Chemistry'
_journal_page_first 1523
_journal_page_last 1533
_journal_paper_doi 10.1021/ic010996u
_journal_volume 41
_journal_year 2002
_chemical_formula_sum 'C38 H36 B F10 N10 O4 P Rh2'
_chemical_formula_weight 1133.61
_chemical_name_systematic
;
  ?
;
_space_group_IT_number 2
_symmetry_cell_setting triclinic
_symmetry_space_group_name_Hall '-P 1'
_symmetry_space_group_name_H-M 'P -1'
_atom_sites_solution_hydrogens geom
_atom_sites_solution_primary direct
_atom_sites_solution_secondary difmap
_audit_creation_method SHELXL-97
_cell_angle_alpha 82.52(3)
_cell_angle_beta 77.70(3)
_cell_angle_gamma 85.76(3)
_cell_formula_units_Z 2
_cell_length_a 12.535(3)
_cell_length_b 13.116(3)
_cell_length_c 13.785(3)
_cell_measurement_temperature 173(2)
_cell_volume 2193.0(9)
_computing_structure_refinement 'SHELXL-97 (Sheldrick, 1997)'
_computing_structure_solution 'SHELXS-97 (Sheldrick, 1990)'
_diffrn_ambient_temperature 293(2)
_diffrn_measured_fraction_theta_full 0.666
_diffrn_measured_fraction_theta_max 0.666
_diffrn_radiation_monochromator graphite
_diffrn_radiation_source 'fine-focus sealed tube'
_diffrn_radiation_type MoK\a
_diffrn_radiation_wavelength 0.71073
_diffrn_reflns_av_R_equivalents 0.0671
_diffrn_reflns_av_sigmaI/netI 0.1089
_diffrn_reflns_limit_h_max 16
_diffrn_reflns_limit_h_min -16
_diffrn_reflns_limit_k_max 18
_diffrn_reflns_limit_k_min -18
_diffrn_reflns_limit_l_max 17
_diffrn_reflns_limit_l_min -17
_diffrn_reflns_number 23918
_diffrn_reflns_theta_full 31.78
_diffrn_reflns_theta_max 31.78
_diffrn_reflns_theta_min 1.52
_exptl_absorpt_coefficient_mu 0.884
_exptl_crystal_density_diffrn 1.718
_exptl_crystal_density_method 'not measured'
_exptl_crystal_F_000 1132
_refine_diff_density_max 2.190
_refine_diff_density_min -0.947
_refine_diff_density_rms 0.150
_refine_ls_extinction_method none
_refine_ls_goodness_of_fit_ref 0.979
_refine_ls_hydrogen_treatment mixed
_refine_ls_matrix_type full
_refine_ls_number_parameters 598
_refine_ls_number_reflns 9970
_refine_ls_number_restraints 0
_refine_ls_restrained_S_all 0.979
_refine_ls_R_factor_all 0.1250
_refine_ls_R_factor_gt 0.0678
_refine_ls_shift/su_max 0.008
_refine_ls_shift/su_mean 0.000
_refine_ls_structure_factor_coef Fsqd
_refine_ls_weighting_details 'calc w=1/[\s^2^(Fo^2^)+(0.1001P)^2^+0.0000P] where P=(Fo^2^+2Fc^2^)/3'
_refine_ls_weighting_scheme calc
_refine_ls_wR_factor_gt 0.1629
_refine_ls_wR_factor_ref 0.1865
_reflns_number_gt 5987
_reflns_number_total 9970
_reflns_threshold_expression >2sigma(I)
_cod_data_source_file ic010996u_4.cif
_cod_data_source_block '[Rh2(O2CCH3)2(CH3CN)2(pynp)2][BF4][PF6]'
_cod_depositor_comments
;

2020-09-22
Z value changed to be consistent with given formula
                 miguel
;
_cod_original_formula_units_Z 3
_cod_original_cell_volume 2193.0(8)
_cod_original_formula_sum 'C38 H36 B1 F10 N10 O4 P1 Rh2'
_cod_database_code 4317714

loop_
_symmetry_equiv_pos_as_xyz
'x, y, z'
'-x, -y, -z'

loop_
_atom_site_label
_atom_site_type_symbol
_atom_site_fract_x
_atom_site_fract_y
_atom_site_fract_z
_atom_site_U_iso_or_equiv
_atom_site_adp_type
_atom_site_occupancy
_atom_site_symmetry_multiplicity
_atom_site_calc_flag
_atom_site_refinement_flags
_atom_site_disorder_assembly
_atom_site_disorder_group
Rh1 Rh 0.22961(4) 0.37546(4) -0.30163(4) 0.02620(16) Uani 1 1 d . . .
Rh2 Rh 0.15851(4) 0.28133(4) -0.14664(4) 0.02875(17) Uani 1 1 d . . .
N4 N 0.2953(4) 0.4895(4) -0.4231(4) 0.0322(13) Uani 1 1 d . . .
N3 N 0.0702(5) 0.2028(4) -0.0261(5) 0.0378(15) Uani 1 1 d . . .
C34 C 0.4855(7) 0.1192(6) -0.4176(6) 0.058(2) Uani 1 1 d . . .
H34A H 0.4475 0.0626 -0.4295 0.087 Uiso 1 1 calc R . .
H34B H 0.5311 0.0954 -0.3707 0.087 Uiso 1 1 calc R . .
H34C H 0.5299 0.1479 -0.4794 0.087 Uiso 1 1 calc R . .
O4 O 0.2668(4) 0.3278(4) -0.0640(3) 0.0371(12) Uani 1 1 d . . .
N2 N 0.0531(4) 0.2413(4) -0.2316(4) 0.0303(13) Uani 1 1 d . . .
O3 O 0.3391(4) 0.4054(3) -0.2067(3) 0.0348(11) Uani 1 1 d . . .
O2 O 0.0519(4) 0.4098(3) -0.1238(3) 0.0360(11) Uani 1 1 d . . .
N1 N 0.1124(4) 0.3376(4) -0.3816(4) 0.0307(13) Uani 1 1 d . . .
O1 O 0.1188(4) 0.4964(3) -0.2601(3) 0.0342(11) Uani 1 1 d . . .
N8 N 0.3413(4) 0.2610(4) -0.3451(4) 0.0307(13) Uani 1 1 d . . .
N9 N 0.2662(5) 0.1539(4) -0.1549(4) 0.0361(14) Uani 1 1 d . . .
C5 C 0.0457(6) 0.2719(5) -0.3344(5) 0.0348(16) Uani 1 1 d . . .
N5 N 0.3328(4) 0.3910(4) -0.5577(4) 0.0307(13) Uani 1 1 d . . .
C4 C -0.0288(6) 0.2404(6) -0.3922(6) 0.0434(19) Uani 1 1 d . . .
C17 C 0.3901(6) 0.5528(5) -0.5800(5) 0.0368(17) Uani 1 1 d . . .
C18 C 0.3395(5) 0.4772(5) -0.5213(5) 0.0307(15) Uani 1 1 d . . .
C28 C 0.3354(6) 0.3769(5) -0.1115(5) 0.0332(16) Uani 1 1 d . . .
C24 C 0.3625(7) 0.2006(6) -0.8315(6) 0.051(2) Uani 1 1 d . . .
H24A H 0.3836 0.1989 -0.9002 0.061 Uiso 1 1 calc R . .
C8 C -0.0156(6) 0.1852(5) -0.1830(6) 0.0394(18) Uani 1 1 d . . .
C30 C 0.0566(5) 0.4911(5) -0.1817(5) 0.0325(15) Uani 1 1 d . . .
C14 C 0.2978(6) 0.5742(5) -0.3866(6) 0.0398(18) Uani 1 1 d . . .
C16 C 0.3868(6) 0.6421(6) -0.5389(6) 0.0433(19) Uani 1 1 d . . .
H16A H 0.4179 0.6990 -0.5796 0.052 Uiso 1 1 calc R . .
C21 C 0.3735(6) 0.3768(5) -0.6524(5) 0.0338(16) Uani 1 1 d . . .
C27 C 0.4176(6) 0.4041(6) -0.0486(5) 0.0417(19) Uani 1 1 d . . .
H27A H 0.3959 0.3733 0.0192 0.063 Uiso 1 1 calc R . .
H27B H 0.4174 0.4775 -0.0500 0.063 Uiso 1 1 calc R . .
H27C H 0.4897 0.3783 -0.0766 0.063 Uiso 1 1 calc R . .
C23 C 0.3814(5) 0.2786(5) -0.7922(4) 0.0284(15) Uani 1 1 d . . .
H23A H 0.4162 0.3330 -0.8340 0.034 Uiso 1 1 calc R . .
C33 C 0.4060(6) 0.1983(5) -0.3768(5) 0.0346(16) Uani 1 1 d . . .
C12 C 0.0178(8) 0.1343(6) 0.1413(6) 0.057(2) Uani 1 1 d . . .
H12A H 0.0227 0.1235 0.2083 0.069 Uiso 1 1 calc R . .
C9 C -0.0072(6) 0.1659(6) -0.0692(6) 0.0437(19) Uani 1 1 d . . .
C22 C 0.3537(6) 0.2861(5) -0.6940(5) 0.0356(16) Uani 1 1 d . . .
C13 C 0.0825(6) 0.1825(5) 0.0739(6) 0.0419(18) Uani 1 1 d . . .
H13A H 0.1433 0.2071 0.0902 0.050 Uiso 1 1 calc R . .
C26 C 0.2858(7) 0.1347(6) -0.6754(6) 0.052(2) Uani 1 1 d . . .
H26A H 0.2512 0.0795 -0.6346 0.063 Uiso 1 1 calc R . .
N6 N 0.3035(6) 0.2167(6) -0.6319(6) 0.064(2) Uani 1 1 d . . .
C19 C 0.4369(6) 0.5301(6) -0.6771(5) 0.045(2) Uani 1 1 d . . .
H19A H 0.4776 0.5809 -0.7192 0.054 Uiso 1 1 calc R . .
C1 C 0.0942(6) 0.3736(6) -0.4765(5) 0.0378(17) Uani 1 1 d . . .
H1A H 0.1390 0.4266 -0.5083 0.045 Uiso 1 1 calc R . .
C2 C 0.0198(7) 0.3466(6) -0.5380(6) 0.048(2) Uani 1 1 d . . .
H2A H 0.0194 0.3785 -0.6023 0.057 Uiso 1 1 calc R . .
C6 C -0.0942(7) 0.1748(6) -0.3395(6) 0.051(2) Uani 1 1 d . . .
H6B H -0.1433 0.1439 -0.3672 0.061 Uiso 1 1 calc R . .
C11 C -0.0641(8) 0.0982(7) 0.1014(7) 0.063(3) Uani 1 1 d . . .
H11A H -0.1162 0.0595 0.1464 0.076 Uiso 1 1 calc R . .
C29 C -0.0186(7) 0.5835(5) -0.1523(6) 0.052(2) Uani 1 1 d . . .
H29A H -0.0044 0.6399 -0.2044 0.077 Uiso 1 1 calc R . .
H29B H -0.0055 0.6032 -0.0913 0.077 Uiso 1 1 calc R . .
H29C H -0.0933 0.5657 -0.1426 0.077 Uiso 1 1 calc R . .
C20 C 0.4293(6) 0.4444(6) -0.7147(5) 0.046(2) Uani 1 1 d . . .
H20A H 0.4614 0.4338 -0.7801 0.055 Uiso 1 1 calc R . .
C7 C -0.0893(6) 0.1504(6) -0.2364(6) 0.050(2) Uani 1 1 d . . .
H7A H -0.1411 0.1059 -0.1990 0.060 Uiso 1 1 calc R . .
C3 C -0.0391(7) 0.2808(7) -0.4978(6) 0.051(2) Uani 1 1 d . . .
H3A H -0.0887 0.2554 -0.5291 0.061 Uiso 1 1 calc R . .
C10 C -0.0783(7) 0.1146(6) -0.0057(6) 0.053(2) Uani 1 1 d . . .
H10A H -0.1367 0.0881 -0.0245 0.064 Uiso 1 1 calc R . .
C25 C 0.3164(7) 0.1280(6) -0.7781(6) 0.051(2) Uani 1 1 d . . .
H25A H 0.3021 0.0702 -0.8050 0.061 Uiso 1 1 calc R . .
B1 B -0.3748(9) 0.1589(8) -0.1354(8) 0.054(3) Uani 1 1 d . . .
F3 F -0.4773(5) 0.1659(5) -0.0819(6) 0.112(3) Uani 1 1 d . . .
F2 F -0.3343(6) 0.2375(5) -0.1188(7) 0.132(3) Uani 1 1 d . . .
F1 F -0.3836(8) 0.1531(8) -0.2333(6) 0.160(4) Uani 1 1 d . . .
P2 P 0.2158(3) -0.0396(2) -0.3970(2) 0.0869(10) Uani 1 1 d . . .
F14 F 0.2400(6) -0.0808(5) -0.5013(5) 0.107(2) Uani 1 1 d . . .
F4 F -0.3073(5) 0.0735(4) -0.0961(5) 0.0899(19) Uani 1 1 d . . .
C31 C 0.3298(7) 0.0827(6) -0.1501(5) 0.0432(19) Uani 1 1 d . . .
C32 C 0.4159(8) -0.0069(6) -0.1458(7) 0.066(3) Uani 1 1 d . . .
H32A H 0.4863 0.0201 -0.1513 0.099 Uiso 1 1 calc R . .
H32B H 0.4180 -0.0466 -0.2000 0.099 Uiso 1 1 calc R . .
H32C H 0.3969 -0.0500 -0.0834 0.099 Uiso 1 1 calc R . .
F13 F 0.3412(5) -0.0859(6) -0.3698(5) 0.116(2) Uani 1 1 d . . .
F11 F 0.1933(8) -0.0017(6) -0.2901(6) 0.155(4) Uani 1 1 d . . .
F6 F 0.2489(8) 0.0616(6) -0.4367(6) 0.149(4) Uani 1 1 d . . .
F10 F 0.1820(7) -0.1400(6) -0.3482(7) 0.151(4) Uani 1 1 d . . .
C36 C -0.2775(10) 0.3163(9) 0.1221(8) 0.077(3) Uani 1 1 d . . .
N11 N -0.2263(10) 0.3757(8) 0.1097(8) 0.110(4) Uani 1 1 d . . .
C35 C -0.3408(10) 0.2458(9) 0.1394(9) 0.102(4) Uani 1 1 d . . .
H35A H -0.4044 0.2632 0.1880 0.153 Uiso 1 1 calc R . .
H35B H -0.3052 0.1839 0.1650 0.153 Uiso 1 1 calc R . .
H35C H -0.3623 0.2351 0.0788 0.153 Uiso 1 1 calc R . .
F16 F 0.0967(8) 0.0006(9) -0.4255(12) 0.255(7) Uani 1 1 d . . .
N10 N 0.1375(6) -0.4554(6) 0.3227(6) 0.0572(19) Uani 1 1 d . . .
C38 C 0.1724(7) -0.4416(6) 0.2407(7) 0.051(2) Uani 1 1 d . . .
C37 C 0.2164(8) -0.4221(8) 0.1345(7) 0.075(3) Uani 1 1 d . . .
H37A H 0.2519 -0.4841 0.1105 0.112 Uiso 1 1 calc R . .
H37B H 0.2685 -0.3694 0.1223 0.112 Uiso 1 1 calc R . .
H37C H 0.1582 -0.3999 0.1002 0.112 Uiso 1 1 calc R . .
C15 C 0.3407(6) 0.6532(6) -0.4419(6) 0.0417(18) Uiso 1 1 d . . .
H14A H 0.254(5) 0.587(4) -0.317(5) 0.021(16) Uiso 1 1 d . . .
H15A H 0.320(7) 0.706(6) -0.404(6) 0.07(3) Uiso 1 1 d . . .

loop_
_atom_site_aniso_label
_atom_site_aniso_U_11
_atom_site_aniso_U_22
_atom_site_aniso_U_33
_atom_site_aniso_U_23
_atom_site_aniso_U_13
_atom_site_aniso_U_12
Rh1 0.0331(3) 0.0243(3) 0.0189(3) 0.0005(2) -0.0009(2) -0.0055(2)
Rh2 0.0362(3) 0.0251(3) 0.0215(3) 0.0023(2) -0.0006(2) -0.0038(2)
N4 0.031(3) 0.025(3) 0.036(3) 0.002(2) 0.001(2) -0.011(2)
N3 0.032(3) 0.027(3) 0.044(4) 0.007(3) 0.009(3) -0.004(2)
C34 0.059(5) 0.051(5) 0.058(6) -0.021(4) 0.009(4) 0.001(4)
O4 0.046(3) 0.038(3) 0.026(3) 0.004(2) -0.003(2) -0.018(2)
N2 0.032(3) 0.026(3) 0.029(3) -0.002(2) 0.001(2) 0.001(2)
O3 0.042(3) 0.034(3) 0.026(2) -0.002(2) 0.002(2) -0.016(2)
O2 0.042(3) 0.029(3) 0.031(3) -0.004(2) 0.006(2) 0.001(2)
N1 0.030(3) 0.026(3) 0.034(3) -0.007(2) 0.001(2) -0.005(2)
O1 0.042(3) 0.026(2) 0.029(3) -0.002(2) 0.004(2) -0.004(2)
N8 0.037(3) 0.030(3) 0.023(3) -0.002(2) 0.003(2) -0.018(3)
N9 0.044(4) 0.026(3) 0.033(3) 0.002(3) 0.003(3) -0.007(3)
C5 0.035(4) 0.031(4) 0.034(4) -0.004(3) 0.001(3) 0.002(3)
N5 0.041(3) 0.029(3) 0.021(3) 0.000(2) -0.002(2) -0.007(2)
C4 0.044(4) 0.050(5) 0.038(4) -0.012(4) -0.005(3) -0.009(4)
C17 0.044(4) 0.031(4) 0.032(4) 0.009(3) -0.005(3) -0.011(3)
C18 0.036(4) 0.027(3) 0.027(3) 0.007(3) -0.007(3) -0.006(3)
C28 0.044(4) 0.027(4) 0.029(4) 0.000(3) -0.012(3) 0.000(3)
C24 0.067(6) 0.048(5) 0.030(4) -0.002(4) 0.004(4) 0.003(4)
C8 0.039(4) 0.032(4) 0.043(4) 0.000(3) -0.001(3) -0.006(3)
C30 0.038(4) 0.031(4) 0.027(4) -0.001(3) -0.004(3) 0.002(3)
C14 0.046(4) 0.032(4) 0.036(4) -0.005(3) 0.004(3) -0.009(3)
C16 0.049(5) 0.037(4) 0.042(4) 0.007(3) -0.006(3) -0.022(3)
C21 0.041(4) 0.032(4) 0.026(4) -0.003(3) -0.002(3) -0.004(3)
C27 0.056(5) 0.041(4) 0.028(4) 0.002(3) -0.007(3) -0.019(4)
C23 0.044(4) 0.023(3) 0.015(3) 0.000(3) 0.001(3) -0.006(3)
C33 0.038(4) 0.035(4) 0.030(4) -0.002(3) -0.003(3) -0.010(3)
C12 0.076(6) 0.048(5) 0.037(5) 0.015(4) 0.005(4) -0.014(5)
C9 0.042(4) 0.047(5) 0.038(4) 0.005(4) -0.005(3) -0.006(4)
C22 0.041(4) 0.029(4) 0.032(4) 0.005(3) -0.001(3) -0.006(3)
C13 0.044(4) 0.035(4) 0.042(4) 0.004(3) -0.001(3) -0.007(3)
C26 0.069(6) 0.037(4) 0.049(5) 0.001(4) -0.011(4) -0.011(4)
N6 0.079(5) 0.047(4) 0.063(5) -0.004(4) -0.004(4) -0.008(4)
C19 0.043(4) 0.045(5) 0.040(4) 0.010(4) 0.005(3) -0.019(4)
C1 0.037(4) 0.048(4) 0.024(4) -0.004(3) 0.003(3) 0.003(3)
C2 0.058(5) 0.050(5) 0.032(4) 0.000(4) -0.001(4) -0.018(4)
C6 0.056(5) 0.043(5) 0.053(5) -0.007(4) -0.003(4) -0.022(4)
C11 0.073(6) 0.048(5) 0.050(5) 0.012(4) 0.019(5) -0.006(5)
C29 0.068(5) 0.027(4) 0.048(5) -0.009(3) 0.017(4) -0.006(4)
C20 0.052(5) 0.054(5) 0.023(4) 0.001(3) 0.008(3) -0.006(4)
C7 0.041(4) 0.046(5) 0.060(5) -0.004(4) -0.004(4) -0.012(4)
C3 0.053(5) 0.060(5) 0.044(5) -0.015(4) -0.013(4) -0.012(4)
C10 0.051(5) 0.049(5) 0.054(5) 0.000(4) 0.006(4) -0.021(4)
C25 0.080(6) 0.035(4) 0.038(5) -0.006(4) -0.012(4) -0.005(4)
B1 0.057(6) 0.046(6) 0.059(7) 0.002(5) -0.014(5) -0.011(5)
F3 0.062(4) 0.088(5) 0.166(7) -0.009(5) 0.022(4) -0.016(3)
F2 0.106(5) 0.077(4) 0.204(8) -0.058(5) 0.022(5) -0.044(4)
F1 0.207(9) 0.215(10) 0.072(5) 0.001(6) -0.045(5) -0.080(8)
P2 0.104(3) 0.0706(19) 0.078(2) -0.0091(16) 0.0076(18) -0.0272(18)
F14 0.135(6) 0.110(5) 0.081(5) -0.031(4) -0.016(4) -0.030(5)
F4 0.077(4) 0.069(4) 0.119(5) -0.018(4) -0.001(4) -0.016(3)
C31 0.054(5) 0.032(4) 0.035(4) 0.010(3) 0.004(3) -0.005(4)
C32 0.078(7) 0.046(5) 0.061(6) 0.002(4) 0.002(5) 0.012(5)
F13 0.081(5) 0.154(7) 0.116(6) -0.016(5) -0.019(4) -0.016(5)
F11 0.221(9) 0.125(6) 0.093(5) -0.043(5) 0.066(6) -0.081(6)
F6 0.224(9) 0.092(5) 0.125(7) 0.013(5) -0.007(6) -0.095(6)
F10 0.174(8) 0.091(5) 0.161(8) -0.012(5) 0.047(6) -0.067(6)
C36 0.103(9) 0.063(7) 0.063(7) -0.015(6) -0.001(6) -0.024(6)
N11 0.136(10) 0.092(8) 0.099(8) -0.023(6) 0.003(7) -0.046(7)
C35 0.100(9) 0.074(8) 0.115(10) -0.003(7) 0.016(8) -0.026(7)
F16 0.126(8) 0.222(12) 0.46(2) -0.106(14) -0.141(12) 0.037(8)
N10 0.048(4) 0.065(5) 0.049(4) 0.011(4) -0.001(3) 0.000(4)
C38 0.043(5) 0.043(5) 0.063(6) 0.004(4) -0.007(4) 0.000(4)
C37 0.064(6) 0.079(7) 0.064(6) 0.005(5) 0.020(5) -0.017(5)

loop_
_atom_type_symbol
_atom_type_description
_atom_type_scat_dispersion_real
_atom_type_scat_dispersion_imag
_atom_type_scat_source
C C 0.0033 0.0016 'International Tables Vol C Tables 4.2.6.8 and 6.1.1.4'
H H 0.0000 0.0000 'International Tables Vol C Tables 4.2.6.8 and 6.1.1.4'
N N 0.0061 0.0033 'International Tables Vol C Tables 4.2.6.8 and 6.1.1.4'
O O 0.0106 0.0060 'International Tables Vol C Tables 4.2.6.8 and 6.1.1.4'
F F 0.0171 0.0103 'International Tables Vol C Tables 4.2.6.8 and 6.1.1.4'
P P 0.1023 0.0942 'International Tables Vol C Tables 4.2.6.8 and 6.1.1.4'
Rh Rh -1.1178 0.9187 'International Tables Vol C Tables 4.2.6.8 and 6.1.1.4'
B B 0.0013 0.0007 'International Tables Vol C Tables 4.2.6.8 and 6.1.1.4'

loop_
_geom_angle_atom_site_label_1
_geom_angle_atom_site_label_2
_geom_angle_atom_site_label_3
_geom_angle
_geom_angle_site_symmetry_1
_geom_angle_site_symmetry_3
_geom_angle_publ_flag
N8 Rh1 O1 178.05(17) . . ?
N8 Rh1 N1 95.6(2) . . ?
O1 Rh1 N1 85.0(2) . . ?
N8 Rh1 N4 95.5(2) . . ?
O1 Rh1 N4 82.66(19) . . ?
N1 Rh1 N4 90.9(2) . . ?
N8 Rh1 O3 85.3(2) . . ?
O1 Rh1 O3 94.24(18) . . ?
N1 Rh1 O3 174.13(17) . . ?
N4 Rh1 O3 94.77(19) . . ?
N8 Rh1 Rh2 93.26(14) . . ?
O1 Rh1 Rh2 88.45(12) . . ?
N1 Rh1 Rh2 97.85(14) . . ?
N4 Rh1 Rh2 166.94(15) . . ?
O3 Rh1 Rh2 76.30(11) . . ?
N3 Rh2 N9 86.8(2) . . ?
N3 Rh2 N2 89.3(2) . . ?
N9 Rh2 N2 99.4(2) . . ?
N3 Rh2 O2 89.9(2) . . ?
N9 Rh2 O2 174.3(2) . . ?
N2 Rh2 O2 85.2(2) . . ?
N3 Rh2 O4 92.7(2) . . ?
N9 Rh2 O4 81.9(2) . . ?
N2 Rh2 O4 177.66(19) . . ?
O2 Rh2 O4 93.60(19) . . ?
N3 Rh2 Rh1 168.25(19) . . ?
N9 Rh2 Rh1 99.36(15) . . ?
N2 Rh2 Rh1 79.90(14) . . ?
O2 Rh2 Rh1 84.67(12) . . ?
O4 Rh2 Rh1 98.02(12) . . ?
N3 Rh2 C9 31.4(2) . . ?
N9 Rh2 C9 91.5(2) . . ?
N2 Rh2 C9 57.8(2) . . ?
O2 Rh2 C9 88.1(2) . . ?
O4 Rh2 C9 124.1(2) . . ?
Rh1 Rh2 C9 137.60(18) . . ?
C14 N4 C18 122.7(6) . . ?
C14 N4 Rh1 107.9(5) . . ?
C18 N4 Rh1 129.1(4) . . ?
C9 N3 C13 127.8(6) . . ?
C9 N3 Rh2 99.8(5) . . ?
C13 N3 Rh2 132.3(5) . . ?
C33 C34 H34A 109.5 . . ?
C33 C34 H34B 109.5 . . ?
H34A C34 H34B 109.5 . . ?
C33 C34 H34C 109.5 . . ?
H34A C34 H34C 109.5 . . ?
H34B C34 H34C 109.5 . . ?
C28 O4 Rh2 113.8(5) . . ?
C8 N2 C5 116.2(6) . . ?
C8 N2 Rh2 112.0(5) . . ?
C5 N2 Rh2 131.7(4) . . ?
C28 O3 Rh1 130.4(4) . . ?
C30 O2 Rh2 124.5(4) . . ?
C5 N1 C1 113.2(6) . . ?
C5 N1 Rh1 115.0(5) . . ?
C1 N1 Rh1 131.8(4) . . ?
C30 O1 Rh1 121.9(5) . . ?
C33 N8 Rh1 175.3(6) . . ?
C31 N9 Rh2 173.0(6) . . ?
N1 C5 N2 115.2(6) . . ?
N1 C5 C4 114.7(6) . . ?
N2 C5 C4 130.1(6) . . ?
C18 N5 C21 123.3(5) . . ?
C6 C4 C5 111.1(7) . . ?
C6 C4 C3 120.7(8) . . ?
C5 C4 C3 128.1(7) . . ?
C18 C17 C16 115.4(7) . . ?
C18 C17 C19 114.7(7) . . ?
C16 C17 C19 129.9(6) . . ?
C17 C18 N5 118.9(6) . . ?
C17 C18 N4 119.5(6) . . ?
N5 C18 N4 121.6(5) . . ?
O4 C28 O3 121.2(6) . . ?
O4 C28 C27 112.1(6) . . ?
O3 C28 C27 126.7(6) . . ?
C25 C24 C23 119.5(8) . . ?
C25 C24 H24A 120.3 . . ?
C23 C24 H24A 120.3 . . ?
N2 C8 C7 115.9(7) . . ?
N2 C8 C9 111.9(7) . . ?
C7 C8 C9 132.2(6) . . ?
O1 C30 O2 120.1(6) . . ?
O1 C30 C29 120.1(6) . . ?
O2 C30 C29 119.8(6) . . ?
C15 C14 N4 120.7(7) . . ?
C15 C14 H14A 116(3) . . ?
N4 C14 H14A 122(3) . . ?
C17 C16 C15 124.0(7) . . ?
C17 C16 H16A 118.0 . . ?
C15 C16 H16A 118.0 . . ?
C20 C21 N5 122.5(7) . . ?
C20 C21 C22 115.1(6) . . ?
N5 C21 C22 122.3(6) . . ?
C28 C27 H27A 109.5 . . ?
C28 C27 H27B 109.5 . . ?
H27A C27 H27B 109.5 . . ?
C28 C27 H27C 109.5 . . ?
H27A C27 H27C 109.5 . . ?
H27B C27 H27C 109.5 . . ?
C24 C23 C22 123.5(6) . . ?
C24 C23 H23A 118.2 . . ?
C22 C23 H23A 118.2 . . ?
N8 C33 C34 178.9(8) . . ?
C13 C12 C11 109.5(8) . . ?
C13 C12 H12A 125.2 . . ?
C11 C12 H12A 125.2 . . ?
C10 C9 N3 112.7(7) . . ?
C10 C9 C8 120.4(7) . . ?
N3 C9 C8 126.9(6) . . ?
C10 C9 Rh2 161.4(7) . . ?
N3 C9 Rh2 48.8(3) . . ?
C8 C9 Rh2 78.1(4) . . ?
N6 C22 C23 122.4(7) . . ?
N6 C22 C21 115.4(7) . . ?
C23 C22 C21 122.0(6) . . ?
C12 C13 N3 124.3(8) . . ?
C12 C13 H13A 117.8 . . ?
N3 C13 H13A 117.8 . . ?
N6 C26 C25 123.8(7) . . ?
N6 C26 H26A 118.1 . . ?
C25 C26 H26A 118.1 . . ?
C22 N6 C26 112.7(7) . . ?
C20 C19 C17 126.7(6) . . ?
C20 C19 H19A 116.6 . . ?
C17 C19 H19A 116.6 . . ?
N1 C1 C2 134.5(6) . . ?
N1 C1 H1A 112.8 . . ?
C2 C1 H1A 112.8 . . ?
C3 C2 C1 113.5(8) . . ?
C3 C2 H2A 123.2 . . ?
C1 C2 H2A 123.2 . . ?
C4 C6 C7 117.6(8) . . ?
C4 C6 H6B 121.2 . . ?
C7 C6 H6B 121.2 . . ?
C12 C11 C10 128.0(7) . . ?
C12 C11 H11A 116.0 . . ?
C10 C11 H11A 116.0 . . ?
C30 C29 H29A 109.5 . . ?
C30 C29 H29B 109.5 . . ?
H29A C29 H29B 109.5 . . ?
C30 C29 H29C 109.5 . . ?
H29A C29 H29C 109.5 . . ?
H29B C29 H29C 109.5 . . ?
C21 C20 C19 113.6(7) . . ?
C21 C20 H20A 123.2 . . ?
C19 C20 H20A 123.2 . . ?
C8 C7 C6 128.8(7) . . ?
C8 C7 H7A 115.6 . . ?
C6 C7 H7A 115.6 . . ?
C2 C3 C4 115.7(8) . . ?
C2 C3 H3A 122.2 . . ?
C4 C3 H3A 122.2 . . ?
C9 C10 C11 117.3(8) . . ?
C9 C10 H10A 121.3 . . ?
C11 C10 H10A 121.3 . . ?
C24 C25 C26 118.0(8) . . ?
C24 C25 H25A 121.0 . . ?
C26 C25 H25A 121.0 . . ?
F2 B1 F3 102.5(9) . . ?
F2 B1 F1 117.1(10) . . ?
F3 B1 F1 106.4(9) . . ?
F2 B1 F4 103.9(9) . . ?
F3 B1 F4 113.7(8) . . ?
F1 B1 F4 113.0(9) . . ?
F6 P2 F10 175.0(6) . . ?
F6 P2 F14 94.3(5) . . ?
F10 P2 F14 90.6(4) . . ?
F6 P2 F11 87.3(4) . . ?
F10 P2 F11 87.8(5) . . ?
F14 P2 F11 177.9(6) . . ?
F6 P2 F16 85.2(6) . . ?
F10 P2 F16 96.3(6) . . ?
F14 P2 F16 84.2(6) . . ?
F11 P2 F16 97.3(7) . . ?
F6 P2 F13 96.1(5) . . ?
F10 P2 F13 82.5(5) . . ?
F14 P2 F13 93.8(4) . . ?
F11 P2 F13 84.6(5) . . ?
F16 P2 F13 177.7(6) . . ?
N9 C31 C32 177.8(8) . . ?
C31 C32 H32A 109.5 . . ?
C31 C32 H32B 109.5 . . ?
H32A C32 H32B 109.5 . . ?
C31 C32 H32C 109.5 . . ?
H32A C32 H32C 109.5 . . ?
H32B C32 H32C 109.5 . . ?
N11 C36 C35 178.3(15) . . ?
C36 C35 H35A 109.5 . . ?
C36 C35 H35B 109.5 . . ?
H35A C35 H35B 109.5 . . ?
C36 C35 H35C 109.5 . . ?
H35A C35 H35C 109.5 . . ?
H35B C35 H35C 109.5 . . ?
N10 C38 C37 179.0(11) . . ?
C38 C37 H37A 109.5 . . ?
C38 C37 H37B 109.5 . . ?
H37A C37 H37B 109.5 . . ?
C38 C37 H37C 109.5 . . ?
H37A C37 H37C 109.5 . . ?
H37B C37 H37C 109.5 . . ?
C14 C15 C16 117.4(8) . . ?
C14 C15 H15A 104(5) . . ?
C16 C15 H15A 137(5) . . ?

loop_
_geom_bond_atom_site_label_1
_geom_bond_atom_site_label_2
_geom_bond_distance
_geom_bond_site_symmetry_2
_geom_bond_publ_flag
Rh1 N8 2.034(6) . ?
Rh1 O1 2.085(4) . ?
Rh1 N1 2.135(6) . ?
Rh1 N4 2.159(5) . ?
Rh1 O3 2.174(5) . ?
Rh1 Rh2 2.3555(11) . ?
Rh2 N3 1.997(5) . ?
Rh2 N9 2.068(6) . ?
Rh2 N2 2.077(6) . ?
Rh2 O2 2.086(5) . ?
Rh2 O4 2.115(5) . ?
Rh2 C9 2.616(7) . ?
N4 C14 1.284(8) . ?
N4 C18 1.374(8) . ?
N3 C9 1.385(9) . ?
N3 C13 1.409(9) . ?
C34 C33 1.463(10) . ?
C34 H34A 0.9600 . ?
C34 H34B 0.9600 . ?
C34 H34C 0.9600 . ?
O4 C28 1.147(7) . ?
N2 C8 1.205(8) . ?
N2 C5 1.443(9) . ?
O3 C28 1.308(8) . ?
O2 C30 1.243(8) . ?
N1 C5 1.263(8) . ?
N1 C1 1.392(9) . ?
O1 C30 1.188(7) . ?
N8 C33 1.171(9) . ?
N9 C31 1.187(9) . ?
C5 C4 1.462(10) . ?
N5 C18 1.310(8) . ?
N5 C21 1.329(8) . ?
C4 C6 1.276(10) . ?
C4 C3 1.511(11) . ?
C17 C18 1.306(8) . ?
C17 C16 1.360(10) . ?
C17 C19 1.403(10) . ?
C28 C27 1.567(9) . ?
C24 C25 1.225(10) . ?
C24 C23 1.277(9) . ?
C24 H24A 0.9300 . ?
C8 C7 1.429(10) . ?
C8 C9 1.582(11) . ?
C30 C29 1.522(9) . ?
C14 C15 1.283(10) . ?
C14 H14A 1.03(6) . ?
C16 C15 1.361(10) . ?
C16 H16A 0.9300 . ?
C21 C20 1.284(9) . ?
C21 C22 1.445(9) . ?
C27 H27A 0.9600 . ?
C27 H27B 0.9600 . ?
C27 H27C 0.9600 . ?
C23 C22 1.338(9) . ?
C23 H23A 0.9300 . ?
C12 C13 1.234(9) . ?
C12 C11 1.400(13) . ?
C12 H12A 0.9300 . ?
C9 C10 1.271(9) . ?
C22 N6 1.269(9) . ?
C13 H13A 0.9300 . ?
C26 N6 1.351(10) . ?
C26 C25 1.398(11) . ?
C26 H26A 0.9300 . ?
C19 C20 1.315(10) . ?
C19 H19A 0.9300 . ?
C1 C2 1.475(10) . ?
C1 H1A 0.9300 . ?
C2 C3 1.181(10) . ?
C2 H2A 0.9300 . ?
C6 C7 1.429(11) . ?
C6 H6B 0.9300 . ?
C11 C10 1.510(12) . ?
C11 H11A 0.9300 . ?
C29 H29A 0.9600 . ?
C29 H29B 0.9600 . ?
C29 H29C 0.9600 . ?
C20 H20A 0.9300 . ?
C7 H7A 0.9300 . ?
C3 H3A 0.9300 . ?
C10 H10A 0.9300 . ?
C25 H25A 0.9300 . ?
B1 F2 1.248(11) . ?
B1 F3 1.342(11) . ?
B1 F1 1.389(12) . ?
B1 F4 1.470(12) . ?
P2 F6 1.424(7) . ?
P2 F10 1.448(7) . ?
P2 F14 1.563(7) . ?
P2 F11 1.578(7) . ?
P2 F16 1.655(11) . ?
P2 F13 1.741(8) . ?
C31 C32 1.539(11) . ?
C32 H32A 0.9600 . ?
C32 H32B 0.9600 . ?
C32 H32C 0.9600 . ?
C36 N11 1.020(12) . ?
C36 C35 1.230(13) . ?
C35 H35A 0.9600 . ?
C35 H35B 0.9600 . ?
C35 H35C 0.9600 . ?
N10 C38 1.117(10) . ?
C38 C37 1.447(12) . ?
C37 H37A 0.9600 . ?
C37 H37B 0.9600 . ?
C37 H37C 0.9600 . ?
C15 H15A 0.91(8) . ?
